data_4122219
loop_
_publ_author_name
'Bielinski, Elizabeth A.'
'Lagaditis, Paraskevi O.'
'Zhang, Yuanyuan'
'Mercado, Brandon Q.'
'W\"urtele, Christian'
'Bernskoetter, Wesley H.'
'Hazari, Nilay'
'Schneider, Sven'

_publ_section_title
;
 Lewis Acid-assisted formic Acid dehydrogenation using a pincer-supported
 iron catalyst.
;
_journal_issue 29
_journal_name_full 'Journal of the American Chemical Society'
_journal_page_first 10234
_journal_page_last 10237
_journal_paper_doi 10.1021/ja505241x
_journal_volume 136
_journal_year 2014
_chemical_formula_sum 'C17 H37 Fe N O P2'
_chemical_formula_weight 389.26
_chemical_name_systematic
;
 ?
;
_space_group_crystal_system monoclinic
_space_group_IT_number 14
_space_group_name_Hall '-P 2yn'
_space_group_name_H-M_alt 'P 1 21/n 1'
_symmetry_space_group_name_Hall '-P 2yn'
_symmetry_space_group_name_H-M 'P 1 21/n 1'
_atom_sites_solution_hydrogens mixed
_audit_creation_method SHELXL-2013
_cell_angle_alpha 90
_cell_angle_beta 109.278(3)
_cell_angle_gamma 90
_cell_formula_units_Z 4
_cell_length_a 11.3491(6)
_cell_length_b 12.3027(7)
_cell_length_c 15.4442(8)
_cell_measurement_reflns_used 9910
_cell_measurement_temperature 100(2)
_cell_measurement_theta_max 21.97
_cell_measurement_theta_min 2.20
_cell_volume 2035.48(19)
_computing_cell_refinement 'SAINT V7.68A'
_computing_data_collection 'APEX2 v2012.2'
_computing_data_reduction 'SAINT V7.68A'
_computing_molecular_graphics 'XP Version 5.1'
_computing_publication_material 'XP Version 5.1'
_computing_structure_refinement 'SHELXL-2013 (Sheldrick, 2013)'
_computing_structure_solution 'SHELXS-2012 (Sheldrick, 2012)'
_diffrn_ambient_temperature 100(2)
_diffrn_measured_fraction_theta_full 1.000
_diffrn_measured_fraction_theta_max 0.997
_diffrn_measurement_device_type 'Bruker Smart APEX II Quazar'
_diffrn_measurement_method 'omega and phi scans'
_diffrn_radiation_type AgK\a
_diffrn_radiation_wavelength 0.56086
_diffrn_reflns_av_R_equivalents 0.0773
_diffrn_reflns_av_unetI/netI 0.0327
_diffrn_reflns_Laue_measured_fraction_full 1.000
_diffrn_reflns_Laue_measured_fraction_max 0.997
_diffrn_reflns_limit_h_max 15
_diffrn_reflns_limit_h_min -15
_diffrn_reflns_limit_k_max 16
_diffrn_reflns_limit_k_min -16
_diffrn_reflns_limit_l_max 20
_diffrn_reflns_limit_l_min -20
_diffrn_reflns_number 63766
_diffrn_reflns_point_group_measured_fraction_full 1.000
_diffrn_reflns_point_group_measured_fraction_max 0.997
_diffrn_reflns_theta_full 19.665
_diffrn_reflns_theta_max 22.084
_diffrn_reflns_theta_min 1.541
_diffrn_source 'INCOATEC Ag Microsource'
_exptl_absorpt_coefficient_mu 0.470
_exptl_absorpt_correction_T_max 0.7447
_exptl_absorpt_correction_T_min 0.6298
_exptl_absorpt_correction_type multi-scan
_exptl_absorpt_process_details SADABS-2012/1
_exptl_crystal_colour red
_exptl_crystal_density_diffrn 1.270
_exptl_crystal_description plate
_exptl_crystal_F_000 840
_exptl_crystal_size_max 0.149
_exptl_crystal_size_mid 0.137
_exptl_crystal_size_min 0.075
_refine_diff_density_max 0.459
_refine_diff_density_min -0.370
_refine_diff_density_rms 0.076
_refine_ls_extinction_method none
_refine_ls_goodness_of_fit_ref 1.158
_refine_ls_hydrogen_treatment mixed
_refine_ls_matrix_type full
_refine_ls_number_parameters 211
_refine_ls_number_reflns 5131
_refine_ls_number_restraints 0
_refine_ls_restrained_S_all 1.158
_refine_ls_R_factor_all 0.0511
_refine_ls_R_factor_gt 0.0298
_refine_ls_shift/su_max 0.001
_refine_ls_shift/su_mean 0.000
_refine_ls_structure_factor_coef Fsqd
_refine_ls_weighting_details 'w=1/[\s^2^(Fo^2^)+(0.0327P)^2^+1.1005P] where P=(Fo^2^+2Fc^2^)/3'
_refine_ls_weighting_scheme calc
_refine_ls_wR_factor_gt 0.0702
_refine_ls_wR_factor_ref 0.0821
_reflns_Friedel_coverage 0.000
_reflns_number_gt 4077
_reflns_number_total 5131
_reflns_threshold_expression 'I > 2\s(I)'
_cod_data_source_file ja505241x_si_002.cif
_cod_data_source_block '_Compound1a'
_cod_depositor_comments 'Adding full bibliography for 4122219--4122220.cif.'
_cod_database_code 4122219
_shelx_space_group_comment
;
The symmetry employed for this shelxl refinement is uniquely defined
by the following loop, which should always be used as a source of
symmetry information in preference to the above space-group names.
They are only intended as comments.
;
_shelx_estimated_absorpt_t_min 0.933
_shelx_estimated_absorpt_t_max 0.966
_shelxl_version_number 2013-4

loop_
_space_group_symop_operation_xyz
'x, y, z'
'-x+1/2, y+1/2, -z+1/2'
'-x, -y, -z'
'x-1/2, -y-1/2, z-1/2'

loop_
_atom_site_label
_atom_site_type_symbol
_atom_site_fract_x
_atom_site_fract_y
_atom_site_fract_z
_atom_site_U_iso_or_equiv
_atom_site_adp_type
_atom_site_occupancy
_atom_site_site_symmetry_order
_atom_site_calc_flag
_atom_site_refinement_flags_posn
_atom_site_refinement_flags_adp
Fe1 Fe 0.49268(2) 0.97666(2) 0.73675(2) 0.00927(7) Uani 1 1 d . .
O1 O 0.56948(14) 1.20118(11) 0.77153(10) 0.0236(3) Uani 1 1 d . .
P1 P 0.31059(4) 1.00838(4) 0.63485(3) 0.01044(10) Uani 1 1 d . .
N1 N 0.48852(14) 0.84747(12) 0.67526(10) 0.0124(3) Uani 1 1 d . .
C1 C 0.38627(17) 0.80995(15) 0.59450(12) 0.0147(4) Uani 1 1 d . .
H1A H 0.3376 0.7535 0.6135 0.018 Uiso 1 1 calc R U
H1B H 0.4216 0.7766 0.5501 0.018 Uiso 1 1 calc R U
C2 C 0.29950(18) 0.90332(15) 0.54790(13) 0.0164(4) Uani 1 1 d . .
H2A H 0.2125 0.8769 0.5221 0.020 Uiso 1 1 calc R U
H2B H 0.3248 0.9336 0.4973 0.020 Uiso 1 1 calc R U
P2 P 0.66738(4) 0.91714(4) 0.83260(3) 0.01019(10) Uani 1 1 d . .
C3 C 0.27982(18) 1.13769(15) 0.57016(13) 0.0154(4) Uani 1 1 d . .
H3 H 0.2835 1.1968 0.6154 0.019 Uiso 1 1 calc R U
C4 C 0.38279(19) 1.16109(16) 0.52902(13) 0.0201(4) Uani 1 1 d . .
H4A H 0.3755 1.1102 0.4787 0.030 Uiso 1 1 calc R U
H4B H 0.4646 1.1523 0.5765 0.030 Uiso 1 1 calc R U
H4C H 0.3742 1.2357 0.5056 0.030 Uiso 1 1 calc R U
C5 C 0.15037(19) 1.14360(18) 0.49660(14) 0.0229(4) Uani 1 1 d . .
H5A H 0.1428 1.2117 0.4622 0.034 Uiso 1 1 calc R U
H5B H 0.0860 1.1410 0.5260 0.034 Uiso 1 1 calc R U
H5C H 0.1396 1.0819 0.4546 0.034 Uiso 1 1 calc R U
C6 C 0.17038(17) 0.98890(16) 0.66859(14) 0.0165(4) Uani 1 1 d . .
H6 H 0.0951 0.9922 0.6121 0.020 Uiso 1 1 calc R U
C8 C 0.16072(19) 1.08018(17) 0.73344(14) 0.0216(4) Uani 1 1 d . .
H8A H 0.1459 1.1495 0.7003 0.032 Uiso 1 1 calc R U
H8B H 0.2388 1.0845 0.7853 0.032 Uiso 1 1 calc R U
H8C H 0.0914 1.0650 0.7562 0.032 Uiso 1 1 calc R U
C7 C 0.1734(2) 0.87745(17) 0.71343(15) 0.0237(4) Uani 1 1 d . .
H7A H 0.1747 0.8203 0.6696 0.036 Uiso 1 1 calc R U
H7B H 0.0990 0.8689 0.7317 0.036 Uiso 1 1 calc R U
H7C H 0.2483 0.8718 0.7677 0.036 Uiso 1 1 calc R U
C9 C 0.58224(17) 0.75999(14) 0.70316(13) 0.0142(4) Uani 1 1 d . .
H9A H 0.6336 0.7605 0.6623 0.017 Uiso 1 1 calc R U
H9B H 0.5391 0.6890 0.6960 0.017 Uiso 1 1 calc R U
C10 C 0.66739(17) 0.77272(14) 0.80243(13) 0.0157(4) Uani 1 1 d . .
H10A H 0.7531 0.7487 0.8089 0.019 Uiso 1 1 calc R U
H10B H 0.6362 0.7280 0.8436 0.019 Uiso 1 1 calc R U
C11 C 0.69816(17) 0.92045(15) 0.95785(12) 0.0150(4) Uani 1 1 d . .
H11 H 0.7771 0.8796 0.9887 0.018 Uiso 1 1 calc R U
C12 C 0.59227(19) 0.86657(17) 0.98289(14) 0.0213(4) Uani 1 1 d . .
H12A H 0.5136 0.9042 0.9515 0.032 Uiso 1 1 calc R U
H12B H 0.6102 0.8708 1.0494 0.032 Uiso 1 1 calc R U
H12C H 0.5852 0.7902 0.9639 0.032 Uiso 1 1 calc R U
H111 H 0.443(2) 0.990(2) 0.8118(17) 0.031(7) Uiso 1 1 d . .
C13 C 0.71574(19) 1.03820(16) 0.99175(13) 0.0201(4) Uani 1 1 d . .
H13A H 0.7885 1.0696 0.9801 0.030 Uiso 1 1 calc R U
H13B H 0.7289 1.0399 1.0577 0.030 Uiso 1 1 calc R U
H13C H 0.6411 1.0805 0.9591 0.030 Uiso 1 1 calc R U
C14 C 0.81035(16) 0.97627(15) 0.81900(12) 0.0122(3) Uani 1 1 d . .
H14 H 0.8119 1.0550 0.8354 0.015 Uiso 1 1 calc R U
C15 C 0.80191(18) 0.97036(16) 0.71811(13) 0.0161(4) Uani 1 1 d . .
H15A H 0.7222 1.0012 0.6797 0.024 Uiso 1 1 calc R U
H15B H 0.8074 0.8943 0.7009 0.024 Uiso 1 1 calc R U
H15C H 0.8708 1.0118 0.7092 0.024 Uiso 1 1 calc R U
C16 C 0.93291(17) 0.92652(17) 0.88035(13) 0.0190(4) Uani 1 1 d . .
H16A H 0.9372 0.8502 0.8634 0.028 Uiso 1 1 calc R U
H16B H 0.9368 0.9309 0.9446 0.028 Uiso 1 1 calc R U
H16C H 1.0033 0.9666 0.8724 0.028 Uiso 1 1 calc R U
C17 C 0.53615(17) 1.11076(15) 0.75792(12) 0.0145(4) Uani 1 1 d . .

loop_
_atom_site_aniso_label
_atom_site_aniso_U_11
_atom_site_aniso_U_22
_atom_site_aniso_U_33
_atom_site_aniso_U_23
_atom_site_aniso_U_13
_atom_site_aniso_U_12
Fe1 0.00796(13) 0.00707(12) 0.01209(13) -0.00102(9) 0.00236(10) -0.00010(9)
O1 0.0239(8) 0.0110(7) 0.0316(8) -0.0027(6) 0.0034(6) -0.0037(6)
P1 0.0085(2) 0.0106(2) 0.0113(2) -0.00136(16) 0.00204(17) -0.00114(17)
N1 0.0110(7) 0.0094(7) 0.0162(8) -0.0022(6) 0.0037(6) -0.0010(6)
C1 0.0159(9) 0.0118(8) 0.0166(9) -0.0048(7) 0.0059(7) -0.0027(7)
C2 0.0162(9) 0.0156(9) 0.0150(9) -0.0047(7) 0.0021(7) -0.0022(7)
P2 0.0087(2) 0.0079(2) 0.0135(2) 0.00127(16) 0.00309(17) 0.00065(16)
C3 0.0173(9) 0.0123(9) 0.0146(9) -0.0001(7) 0.0024(7) 0.0010(7)
C4 0.0235(10) 0.0184(10) 0.0168(9) 0.0031(7) 0.0047(8) -0.0037(8)
C5 0.0207(10) 0.0244(11) 0.0193(10) 0.0030(8) 0.0006(8) 0.0041(8)
C6 0.0091(8) 0.0191(9) 0.0213(10) -0.0019(7) 0.0050(7) -0.0023(7)
C8 0.0170(10) 0.0231(11) 0.0284(11) -0.0029(8) 0.0123(8) 0.0005(8)
C7 0.0217(11) 0.0214(10) 0.0322(12) -0.0005(8) 0.0145(9) -0.0063(8)
C9 0.0151(9) 0.0090(8) 0.0205(9) -0.0018(7) 0.0086(8) 0.0003(7)
C10 0.0147(9) 0.0092(8) 0.0224(10) 0.0019(7) 0.0052(8) 0.0018(7)
C11 0.0125(9) 0.0175(9) 0.0139(9) 0.0046(7) 0.0031(7) 0.0041(7)
C12 0.0215(10) 0.0242(10) 0.0217(10) 0.0064(8) 0.0116(8) 0.0030(8)
C13 0.0197(10) 0.0244(11) 0.0146(9) -0.0026(7) 0.0034(8) 0.0001(8)
C14 0.0103(8) 0.0112(8) 0.0154(9) -0.0006(6) 0.0048(7) -0.0011(7)
C15 0.0142(9) 0.0176(9) 0.0169(9) 0.0012(7) 0.0057(7) -0.0012(7)
C16 0.0118(9) 0.0244(10) 0.0197(10) -0.0002(8) 0.0038(8) 0.0000(8)
C17 0.0090(8) 0.0162(9) 0.0149(9) -0.0002(7) -0.0007(7) 0.0004(7)

loop_
_atom_type_symbol
_atom_type_description
_atom_type_scat_dispersion_real
_atom_type_scat_dispersion_imag
_atom_type_scat_source
C C 0.0015 0.0009 'International Tables Vol C Tables 4.2.6.8 and 6.1.1.4'
H H 0.0000 0.0000 'International Tables Vol C Tables 4.2.6.8 and 6.1.1.4'
N N 0.0030 0.0019 'International Tables Vol C Tables 4.2.6.8 and 6.1.1.4'
O O 0.0056 0.0036 'International Tables Vol C Tables 4.2.6.8 and 6.1.1.4'
P P 0.0667 0.0580 'International Tables Vol C Tables 4.2.6.8 and 6.1.1.4'
Fe Fe 0.2886 0.5448 'International Tables Vol C Tables 4.2.6.8 and 6.1.1.4'

loop_
_geom_angle_atom_site_label_1
_geom_angle_atom_site_label_2
_geom_angle_atom_site_label_3
_geom_angle
C17 Fe1 N1 151.70(8)
C17 Fe1 P2 93.08(6)
N1 Fe1 P2 85.57(5)
C17 Fe1 P1 96.28(6)
N1 Fe1 P1 85.73(5)
P2 Fe1 P1 170.59(2)
C17 Fe1 H111 84.6(10)
N1 Fe1 H111 123.6(10)
P2 Fe1 H111 90.0(10)
P1 Fe1 H111 91.9(10)
C2 P1 C6 104.92(9)
C2 P1 C3 104.78(9)
C6 P1 C3 103.74(9)
C2 P1 Fe1 102.80(6)
C6 P1 Fe1 118.23(7)
C3 P1 Fe1 120.59(6)
C1 N1 C9 108.07(14)
C1 N1 Fe1 125.91(12)
C9 N1 Fe1 125.84(12)
N1 C1 C2 111.64(14)
N1 C1 H1A 109.3
C2 C1 H1A 109.3
N1 C1 H1B 109.3
C2 C1 H1B 109.3
H1A C1 H1B 108.0
C1 C2 P1 107.83(12)
C1 C2 H2A 110.1
P1 C2 H2A 110.1
C1 C2 H2B 110.1
P1 C2 H2B 110.1
H2A C2 H2B 108.5
C10 P2 C11 105.72(9)
C10 P2 C14 106.12(9)
C11 P2 C14 103.88(8)
C10 P2 Fe1 103.28(6)
C11 P2 Fe1 121.34(6)
C14 P2 Fe1 115.27(6)
C4 C3 C5 111.07(16)
C4 C3 P1 110.62(13)
C5 C3 P1 113.87(14)
C4 C3 H3 107.0
C5 C3 H3 107.0
P1 C3 H3 107.0
C3 C4 H4A 109.5
C3 C4 H4B 109.5
H4A C4 H4B 109.5
C3 C4 H4C 109.5
H4A C4 H4C 109.5
H4B C4 H4C 109.5
C3 C5 H5A 109.5
C3 C5 H5B 109.5
H5A C5 H5B 109.5
C3 C5 H5C 109.5
H5A C5 H5C 109.5
H5B C5 H5C 109.5
C7 C6 C8 110.87(17)
C7 C6 P1 110.57(13)
C8 C6 P1 110.10(13)
C7 C6 H6 108.4
C8 C6 H6 108.4
P1 C6 H6 108.4
C6 C8 H8A 109.5
C6 C8 H8B 109.5
H8A C8 H8B 109.5
C6 C8 H8C 109.5
H8A C8 H8C 109.5
H8B C8 H8C 109.5
C6 C7 H7A 109.5
C6 C7 H7B 109.5
H7A C7 H7B 109.5
C6 C7 H7C 109.5
H7A C7 H7C 109.5
H7B C7 H7C 109.5
N1 C9 C10 112.03(14)
N1 C9 H9A 109.2
C10 C9 H9A 109.2
N1 C9 H9B 109.2
C10 C9 H9B 109.2
H9A C9 H9B 107.9
C9 C10 P2 107.51(12)
C9 C10 H10A 110.2
P2 C10 H10A 110.2
C9 C10 H10B 110.2
P2 C10 H10B 110.2
H10A C10 H10B 108.5
C12 C11 C13 110.37(16)
C12 C11 P2 111.23(13)
C13 C11 P2 109.69(13)
C12 C11 H11 108.5
C13 C11 H11 108.5
P2 C11 H11 108.5
C11 C12 H12A 109.5
C11 C12 H12B 109.5
H12A C12 H12B 109.5
C11 C12 H12C 109.5
H12A C12 H12C 109.5
H12B C12 H12C 109.5
C11 C13 H13A 109.5
C11 C13 H13B 109.5
H13A C13 H13B 109.5
C11 C13 H13C 109.5
H13A C13 H13C 109.5
H13B C13 H13C 109.5
C16 C14 C15 110.50(15)
C16 C14 P2 115.10(13)
C15 C14 P2 109.51(12)
C16 C14 H14 107.1
C15 C14 H14 107.1
P2 C14 H14 107.1
C14 C15 H15A 109.5
C14 C15 H15B 109.5
H15A C15 H15B 109.5
C14 C15 H15C 109.5
H15A C15 H15C 109.5
H15B C15 H15C 109.5
C14 C16 H16A 109.5
C14 C16 H16B 109.5
H16A C16 H16B 109.5
C14 C16 H16C 109.5
H16A C16 H16C 109.5
H16B C16 H16C 109.5
O1 C17 Fe1 177.60(17)

loop_
_geom_bond_atom_site_label_1
_geom_bond_atom_site_label_2
_geom_bond_distance
Fe1 C17 1.7221(19)
Fe1 N1 1.8441(15)
Fe1 P2 2.1727(5)
Fe1 P1 2.1800(5)
Fe1 H111 1.45(3)
O1 C17 1.171(2)
P1 C2 1.8380(19)
P1 C6 1.8462(19)
P1 C3 1.8495(19)
N1 C1 1.470(2)
N1 C9 1.474(2)
C1 C2 1.530(3)
C1 H1A 0.9900
C1 H1B 0.9900
C2 H2A 0.9900
C2 H2B 0.9900
P2 C10 1.8367(19)
P2 C11 1.8491(19)
P2 C14 1.8523(18)
C3 C4 1.531(3)
C3 C5 1.534(3)
C3 H3 1.0000
C4 H4A 0.9800
C4 H4B 0.9800
C4 H4C 0.9800
C5 H5A 0.9800
C5 H5B 0.9800
C5 H5C 0.9800
C6 C7 1.531(3)
C6 C8 1.533(3)
C6 H6 1.0000
C8 H8A 0.9800
C8 H8B 0.9800
C8 H8C 0.9800
C7 H7A 0.9800
C7 H7B 0.9800
C7 H7C 0.9800
C9 C10 1.527(3)
C9 H9A 0.9900
C9 H9B 0.9900
C10 H10A 0.9900
C10 H10B 0.9900
C11 C12 1.530(3)
C11 C13 1.531(3)
C11 H11 1.0000
C12 H12A 0.9800
C12 H12B 0.9800
C12 H12C 0.9800
C13 H13A 0.9800
C13 H13B 0.9800
C13 H13C 0.9800
C14 C16 1.529(3)
C14 C15 1.531(2)
C14 H14 1.0000
C15 H15A 0.9800
C15 H15B 0.9800
C15 H15C 0.9800
C16 H16A 0.9800
C16 H16B 0.9800
C16 H16C 0.9800

loop_
_geom_torsion_atom_site_label_1
_geom_torsion_atom_site_label_2
_geom_torsion_atom_site_label_3
_geom_torsion_atom_site_label_4
_geom_torsion
C17 Fe1 N1 C1 -96.3(2)
P2 Fe1 N1 C1 175.44(14)
P1 Fe1 N1 C1 -0.96(14)
C17 Fe1 N1 C9 89.2(2)
P2 Fe1 N1 C9 0.93(14)
P1 Fe1 N1 C9 -175.47(14)
C9 N1 C1 C2 -167.26(15)
Fe1 N1 C1 C2 17.4(2)
N1 C1 C2 P1 -25.55(18)
C6 P1 C2 C1 -100.77(14)
C3 P1 C2 C1 150.30(13)
Fe1 P1 C2 C1 23.46(13)
C2 P1 C3 C4 -64.93(15)
C6 P1 C3 C4 -174.73(13)
Fe1 P1 C3 C4 50.03(15)
C2 P1 C3 C5 60.99(16)
C6 P1 C3 C5 -48.81(16)
Fe1 P1 C3 C5 175.95(11)
C2 P1 C6 C7 63.50(16)
C3 P1 C6 C7 173.18(14)
Fe1 P1 C6 C7 -50.28(15)
C2 P1 C6 C8 -173.65(14)
C3 P1 C6 C8 -63.97(15)
Fe1 P1 C6 C8 72.57(15)
C1 N1 C9 C10 -160.15(15)
Fe1 N1 C9 C10 15.2(2)
N1 C9 C10 P2 -24.33(18)
C11 P2 C10 C9 151.88(12)
C14 P2 C10 C9 -98.19(13)
Fe1 P2 C10 C9 23.46(13)
C10 P2 C11 C12 -64.43(15)
C14 P2 C11 C12 -175.95(13)
Fe1 P2 C11 C12 52.35(15)
C10 P2 C11 C13 173.18(13)
C14 P2 C11 C13 61.67(14)
Fe1 P2 C11 C13 -70.04(14)
C10 P2 C14 C16 -60.82(15)
C11 P2 C14 C16 50.39(15)
Fe1 P2 C14 C16 -174.45(11)
C10 P2 C14 C15 64.37(14)
C11 P2 C14 C15 175.59(12)
Fe1 P2 C14 C15 -49.26(14)
